data_4027403
loop_
_publ_author_name
'Bichismitha Sahu'
'Guddeangadi N. Gururaja'
'Tarun Kumar'
'Anamitra Chatterjee'
'Bishwajit Ganguly'
'Shaikh M. Mobin'
'Irishi N. N. Namboothiri'

_publ_section_title
;
 Generation and Trapping of a Cage Annulated Vinylidenecarbene and
 Approaches to Its Cycloalkyne Isomer
;
_journal_name_full 'Journal of Organic Chemistry'
_journal_page_first 6998
_journal_page_last 7004
_journal_paper_doi 10.1021/jo301215d
_journal_volume 77
_journal_year 2012
_chemical_formula_sum 'C12 H8 Br4'
_chemical_formula_weight 471.82
_chemical_name_systematic
;
 ?
;
_space_group_IT_number 15
_symmetry_cell_setting monoclinic
_symmetry_space_group_name_Hall '-C 2yc'
_symmetry_space_group_name_H-M 'C 1 2/c 1'
_atom_sites_solution_hydrogens geom
_atom_sites_solution_primary direct
_atom_sites_solution_secondary difmap
_audit_creation_method SHELXL-97
_cell_angle_alpha 90.00
_cell_angle_beta 132.73(10)
_cell_angle_gamma 90.00
_cell_formula_units_Z 4
_cell_length_a 15.8820(16)
_cell_length_b 9.5654(7)
_cell_length_c 11.5424(12)
_cell_measurement_reflns_used 25
_cell_measurement_temperature 293(2)
_cell_measurement_theta_max 13.6100
_cell_measurement_theta_min 5.5000
_cell_volume 1288(2)
_computing_cell_refinement 'Argus (Nonius, MACH3 software)'
_computing_data_collection 'Argus (Nonius, MACH3 software)'
_computing_data_reduction 'Maxus (Nonius software)'
_computing_molecular_graphics Ortep
_computing_publication_material Shelx97
_computing_structure_refinement 'SHELXL-97 (Sheldrick, 1997)'
_computing_structure_solution 'SHELXS-97 (Sheldrick, 1990)'
_diffrn_ambient_temperature 293(2)
_diffrn_measured_fraction_theta_full 0.998
_diffrn_measured_fraction_theta_max 0.998
_diffrn_measurement_device_type 'Enraf-Nonius CAD-4'
_diffrn_measurement_method \w/q-scan
_diffrn_radiation_monochromator graphite
_diffrn_radiation_source 'fine-focus sealed tube'
_diffrn_radiation_type ' MoK\a'
_diffrn_radiation_wavelength 0.70930
_diffrn_reflns_av_R_equivalents 0.0974
_diffrn_reflns_av_sigmaI/netI 0.0395
_diffrn_reflns_limit_h_max 0
_diffrn_reflns_limit_h_min -18
_diffrn_reflns_limit_k_max 11
_diffrn_reflns_limit_k_min -2
_diffrn_reflns_limit_l_max 13
_diffrn_reflns_limit_l_min -10
_diffrn_reflns_number 1394
_diffrn_reflns_theta_full 24.97
_diffrn_reflns_theta_max 24.97
_diffrn_reflns_theta_min 2.75
_diffrn_standards_decay_% <3%
_diffrn_standards_number 3
_exptl_absorpt_coefficient_mu 12.465
_exptl_absorpt_correction_T_max 1.000
_exptl_absorpt_correction_T_min 0.749
_exptl_absorpt_correction_type psi-scan
_exptl_absorpt_process_details
;
psi-scan (North, Philips & Mathews, 1968)
;
_exptl_crystal_colour Colourless
_exptl_crystal_density_diffrn 2.433
_exptl_crystal_description Block
_exptl_crystal_F_000 880
_exptl_crystal_size_max 0.32
_exptl_crystal_size_mid 0.28
_exptl_crystal_size_min 0.22
_refine_diff_density_max 1.702
_refine_diff_density_min -1.401
_refine_diff_density_rms 0.340
_refine_ls_extinction_coef 0.0069(15)
_refine_ls_extinction_expression Fc^*^=kFc[1+0.001xFc^2^\l^3^/sin(2\q)]^-1/4^
_refine_ls_extinction_method SHELXL
_refine_ls_goodness_of_fit_ref 1.143
_refine_ls_hydrogen_treatment mixed
_refine_ls_matrix_type full
_refine_ls_number_parameters 74
_refine_ls_number_reflns 1127
_refine_ls_number_restraints 0
_refine_ls_restrained_S_all 1.143
_refine_ls_R_factor_all 0.1072
_refine_ls_R_factor_gt 0.0770
_refine_ls_shift/su_max 0.000
_refine_ls_shift/su_mean 0.000
_refine_ls_structure_factor_coef Fsqd
_refine_ls_weighting_details 'calc w=1/[\s^2^(Fo^2^)+(0.1418P)^2^+0.0000P] where P=(Fo^2^+2Fc^2^)/3'
_refine_ls_weighting_scheme calc
_refine_ls_wR_factor_gt 0.1878
_refine_ls_wR_factor_ref 0.2069
_reflns_number_gt 843
_reflns_number_total 1127
_reflns_threshold_expression >2sigma(I)
_cod_data_source_file jo301215d_si_003.cif
_cod_data_source_block iin09a
_cod_original_cell_volume 1288.1(2)
_cod_original_sg_symbol_H-M 'C 2/c'
_cod_database_code 4027403

loop_
_symmetry_equiv_pos_as_xyz
'x, y, z'
'-x, y, -z+1/2'
'x+1/2, y+1/2, z'
'-x+1/2, y+1/2, -z+1/2'
'-x, -y, -z'
'x, -y, z-1/2'
'-x+1/2, -y+1/2, -z'
'x+1/2, -y+1/2, z-1/2'

loop_
_atom_site_label
_atom_site_type_symbol
_atom_site_fract_x
_atom_site_fract_y
_atom_site_fract_z
_atom_site_U_iso_or_equiv
_atom_site_adp_type
_atom_site_occupancy
_atom_site_symmetry_multiplicity
_atom_site_calc_flag
_atom_site_refinement_flags
Br1 Br 0.70023(10) 0.52956(12) 0.22883(14) 0.0535(6) Uani 1 1 d .
Br2 Br 0.61179(12) 0.29541(14) -0.02655(15) 0.0626(6) Uani 1 1 d .
C1 C 0.6166(8) 0.3597(11) 0.1335(11) 0.038(2) Uani 1 1 d .
C2 C 0.5698(8) 0.2927(10) 0.1764(11) 0.036(2) Uani 1 1 d .
C3 C 0.5665(7) 0.3309(10) 0.3001(11) 0.033(2) Uani 1 1 d .
H3 H 0.6088 0.4150 0.3626 0.040 Uiso 1 1 calc R
C4 C 0.6007(9) 0.1917(11) 0.3935(12) 0.041(2) Uani 1 1 d .
H4 H 0.6790 0.1835 0.4965 0.049 Uiso 1 1 calc R
C5 C 0.4979(9) 0.1611(11) 0.3843(14) 0.045(2) Uani 1 1 d .
H5 H 0.5148 0.1141 0.4736 0.054 Uiso 1 1 calc R
C6 C 0.5562(10) 0.0737(11) 0.2667(15) 0.052(3) Uani 1 1 d .
H6 H 0.5999 -0.0120 0.2931 0.063 Uiso 1 1 calc R

loop_
_atom_site_aniso_label
_atom_site_aniso_U_11
_atom_site_aniso_U_22
_atom_site_aniso_U_33
_atom_site_aniso_U_23
_atom_site_aniso_U_13
_atom_site_aniso_U_12
Br1 0.0560(8) 0.0450(8) 0.0601(9) 0.0059(5) 0.0397(7) -0.0072(5)
Br2 0.0934(11) 0.0572(9) 0.0714(10) 0.0095(6) 0.0695(9) 0.0158(7)
C1 0.043(5) 0.039(5) 0.040(5) 0.002(4) 0.031(5) 0.003(4)
C2 0.038(5) 0.030(5) 0.042(5) 0.005(4) 0.028(5) 0.006(4)
C3 0.028(5) 0.030(5) 0.039(5) -0.001(4) 0.021(4) -0.001(4)
C4 0.044(6) 0.040(6) 0.051(6) 0.009(5) 0.037(6) 0.004(4)
C5 0.050(6) 0.032(5) 0.066(7) 0.003(5) 0.044(6) -0.007(5)
C6 0.063(7) 0.026(5) 0.081(8) 0.011(5) 0.054(7) 0.006(5)

loop_
_atom_type_symbol
_atom_type_description
_atom_type_scat_dispersion_real
_atom_type_scat_dispersion_imag
_atom_type_scat_source
C C 0.0033 0.0016 'International Tables Vol C Tables 4.2.6.8 and 6.1.1.4'
H H 0.0000 0.0000 'International Tables Vol C Tables 4.2.6.8 and 6.1.1.4'
Br Br -0.2901 2.4595 'International Tables Vol C Tables 4.2.6.8 and 6.1.1.4'

loop_
_geom_angle_atom_site_label_1
_geom_angle_atom_site_label_2
_geom_angle_atom_site_label_3
_geom_angle
_geom_angle_site_symmetry_1
_geom_angle_site_symmetry_3
C2 C1 Br2 123.5(8) . .
C2 C1 Br1 123.5(8) . .
Br2 C1 Br1 113.0(5) . .
C1 C2 C5 130.6(10) . 2_655
C1 C2 C3 129.4(9) . .
C5 C2 C3 100.0(8) 2_655 .
C2 C3 C4 103.2(8) . .
C2 C3 C3 101.3(9) . 2_655
C4 C3 C3 99.9(6) . 2_655
C2 C3 H3 116.6 . .
C4 C3 H3 116.6 . .
C3 C3 H3 116.6 2_655 .
C3 C4 C6 104.0(8) . .
C3 C4 C5 104.5(8) . .
C6 C4 C5 90.7(8) . .
C3 C4 H4 117.8 . .
C6 C4 H4 117.8 . .
C5 C4 H4 117.8 . .
C2 C5 C6 104.6(9) 2_655 2_655
C2 C5 C4 104.9(8) 2_655 .
C6 C5 C4 86.3(8) 2_655 .
C2 C5 H5 118.6 2_655 .
C6 C5 H5 118.6 2_655 .
C4 C5 H5 118.6 . .
C6 C6 C5 93.1(10) 2_655 2_655
C6 C6 C4 87.0(8) 2_655 .
C5 C6 C4 102.3(8) 2_655 .
C6 C6 H6 122.1 2_655 .
C5 C6 H6 122.1 2_655 .
C4 C6 H6 122.1 . .

loop_
_geom_bond_atom_site_label_1
_geom_bond_atom_site_label_2
_geom_bond_distance
_geom_bond_site_symmetry_2
Br1 C1 1.906(10) .
Br2 C1 1.898(9) .
C1 C2 1.307(13) .
C2 C5 1.487(14) 2_655
C2 C3 1.509(13) .
C3 C4 1.560(13) .
C3 C3 1.575(17) 2_655
C3 H3 0.9800 .
C4 C6 1.584(16) .
C4 C5 1.590(13) .
C4 H4 0.9800 .
C5 C2 1.487(14) 2_655
C5 C6 1.563(17) 2_655
C5 H5 0.9800 .
C6 C6 1.55(2) 2_655
C6 C5 1.563(16) 2_655
C6 H6 0.9800 .

loop_
_geom_torsion_atom_site_label_1
_geom_torsion_atom_site_label_2
_geom_torsion_atom_site_label_3
_geom_torsion_atom_site_label_4
_geom_torsion
_geom_torsion_site_symmetry_1
_geom_torsion_site_symmetry_4
Br2 C1 C2 C5 -1.9(16) . 2_655
Br1 C1 C2 C5 179.7(8) . 2_655
Br2 C1 C2 C3 -179.8(7) . .
Br1 C1 C2 C3 1.9(15) . .
C1 C2 C3 C4 -133.1(11) . .
C5 C2 C3 C4 48.6(9) 2_655 .
C1 C2 C3 C3 123.8(10) . 2_655
C5 C2 C3 C3 -54.5(7) 2_655 2_655
C2 C3 C4 C6 -29.7(9) . .
C3 C3 C4 C6 74.5(9) 2_655 .
C2 C3 C4 C5 -124.1(8) . .
C3 C3 C4 C5 -20.0(10) 2_655 .
C3 C4 C5 C2 -12.3(11) . 2_655
C6 C4 C5 C2 -116.9(9) . 2_655
C3 C4 C5 C6 91.9(9) . 2_655
C6 C4 C5 C6 -12.8(8) . 2_655
C3 C4 C6 C6 -92.3(9) . 2_655
C5 C4 C6 C6 12.9(9) . 2_655
C3 C4 C6 C5 0.2(10) . 2_655
C5 C4 C6 C5 105.4(7) . 2_655
